data_7246921
loop_
_publ_author_name
'Lee, Hyeong-Hwan'
'Oh, Jihye'
'Lee, Shim Sung'
'Park, In-Hyeok'

_publ_section_title
;
 Preparation of one-dimensional coordination polymers of a flexible
 tripyridyl disulfide with diverse topologies
;
_journal_issue 28
_journal_name_full CrystEngComm
_journal_page_first 4033
_journal_page_last 4038
_journal_paper_doi 10.1039/D3CE00457K
_journal_volume 25
_journal_year 2023
_chemical_formula_sum 'C18 H17 Ag Cl2 N4 O3 S2'
_chemical_formula_weight 580.24
_space_group_crystal_system monoclinic
_space_group_IT_number 14
_space_group_name_Hall '-P 2yn'
_space_group_name_H-M_alt 'P 1 21/n 1'
_atom_sites_solution_hydrogens geom
_audit_creation_method SHELXL-2018/3
_audit_update_record
;
2023-06-18 deposited with the CCDC.	2023-06-23 downloaded from the CCDC.
;
_cell_angle_alpha 90
_cell_angle_beta 91.872(2)
_cell_angle_gamma 90
_cell_formula_units_Z 4
_cell_length_a 7.9319(3)
_cell_length_b 23.0680(10)
_cell_length_c 11.7359(5)
_cell_measurement_reflns_used 6314
_cell_measurement_temperature 173(2)
_cell_measurement_theta_max 28.34
_cell_measurement_theta_min 2.48
_cell_volume 2146.21(15)
_computing_cell_refinement 'Bruker APEXII'
_computing_data_collection 'Bruker APEXII'
_computing_data_reduction 'Bruker APEX software'
_computing_molecular_graphics ORTEP
_computing_publication_material CIFTAB
_computing_structure_refinement SHELXL
_computing_structure_solution SHELXS
_diffrn_ambient_temperature 173(2)
_diffrn_measured_fraction_theta_full 0.998
_diffrn_measured_fraction_theta_max 0.996
_diffrn_measurement_device_type 'CCD detector'
_diffrn_measurement_method 'phi and omega scans'
_diffrn_radiation_type MoK\a
_diffrn_radiation_wavelength 0.71073
_diffrn_reflns_av_R_equivalents 0.0820
_diffrn_reflns_av_unetI/netI 0.0736
_diffrn_reflns_Laue_measured_fraction_full 0.998
_diffrn_reflns_Laue_measured_fraction_max 0.996
_diffrn_reflns_limit_h_max 9
_diffrn_reflns_limit_h_min -9
_diffrn_reflns_limit_k_max 28
_diffrn_reflns_limit_k_min -26
_diffrn_reflns_limit_l_max 14
_diffrn_reflns_limit_l_min -14
_diffrn_reflns_number 19736
_diffrn_reflns_point_group_measured_fraction_full 0.998
_diffrn_reflns_point_group_measured_fraction_max 0.996
_diffrn_reflns_theta_full 25.242
_diffrn_reflns_theta_max 25.997
_diffrn_reflns_theta_min 1.766
_diffrn_source 'fine-focus sealed tube'
_exptl_absorpt_coefficient_mu 1.412
_exptl_absorpt_correction_T_max 0.9723
_exptl_absorpt_correction_T_min 0.8717
_exptl_absorpt_correction_type multi-scan
_exptl_absorpt_process_details SADABS
_exptl_crystal_colour violet
_exptl_crystal_density_diffrn 1.796
_exptl_crystal_description plate
_exptl_crystal_F_000 1160
_exptl_crystal_size_max 0.100
_exptl_crystal_size_mid 0.050
_exptl_crystal_size_min 0.020
_refine_diff_density_max 3.386
_refine_diff_density_min -2.112
_refine_diff_density_rms 0.288
_refine_ls_extinction_method none
_refine_ls_goodness_of_fit_ref 1.029
_refine_ls_hydrogen_treatment constr
_refine_ls_matrix_type full
_refine_ls_number_parameters 271
_refine_ls_number_reflns 4197
_refine_ls_number_restraints 0
_refine_ls_restrained_S_all 1.029
_refine_ls_R_factor_all 0.1231
_refine_ls_R_factor_gt 0.1014
_refine_ls_shift/su_max 0.002
_refine_ls_shift/su_mean 0.000
_refine_ls_structure_factor_coef Fsqd
_refine_ls_weighting_details 'w=1/[\s^2^(Fo^2^)+(0.1907P)^2^] where P=(Fo^2^+2Fc^2^)/3'
_refine_ls_weighting_scheme calc
_refine_ls_wR_factor_gt 0.2508
_refine_ls_wR_factor_ref 0.2663
_reflns_Friedel_coverage 0.000
_reflns_number_gt 3045
_reflns_number_total 4197
_reflns_threshold_expression 'I > 2\s(I)'
_cod_data_source_file d3ce00457k2.cif
_cod_data_source_block 2
_cod_depositor_comments
;
The following automatic conversions were performed:

data item '_exptl_absorpt_correction_type' value 'MULTI-SCAN' was
changed to 'multi-scan' in accordance with the
/home/data/users/saulius/crontab/automatic-downloads/rss-feeds/RSC/lib/dictionaries/cif_core.dic
dictionary named 'cif_core.dic' version 2.4.2 last updated on
2011-04-26.

Automatic conversion script
Id: cif_fix_values 8170 2020-07-09 18:12:32Z antanas 

 Adding full bibliography for 7246919--7246922.cif.
;
_cod_original_sg_symbol_H-M 'P 21/n'
_cod_database_code 7246921
_shelx_shelxl_version_number 2018/3
_shelx_space_group_comment
;
The symmetry employed for this shelxl refinement is uniquely defined
by the following loop, which should always be used as a source of
symmetry information in preference to the above space-group names.
They are only intended as comments.
;
_shelx_estimated_absorpt_t_min 0.872
_shelx_estimated_absorpt_t_max 0.972

loop_
_space_group_symop_operation_xyz
'x, y, z'
'-x+1/2, y+1/2, -z+1/2'
'-x, -y, -z'
'x-1/2, -y-1/2, z-1/2'

loop_
_atom_site_label
_atom_site_type_symbol
_atom_site_fract_x
_atom_site_fract_y
_atom_site_fract_z
_atom_site_U_iso_or_equiv
_atom_site_adp_type
_atom_site_occupancy
_atom_site_site_symmetry_order
_atom_site_calc_flag
_atom_site_refinement_flags_posn
_atom_site_refinement_flags_adp
_atom_site_refinement_flags_occupancy
_atom_site_disorder_assembly
_atom_site_disorder_group
Ag1 Ag 0.71655(8) 1.13222(3) 0.18815(6) 0.0419(3) Uani 1 1 d . . . . .
S1 S 0.1301(2) 0.93258(8) 0.04374(18) 0.0303(5) Uani 1 1 d . . . . .
S2 S 0.4868(2) 0.76435(8) -0.20054(17) 0.0302(5) Uani 1 1 d . . . . .
O1 O 0.7795(11) 1.0839(4) 0.3932(7) 0.075(2) Uani 1 1 d . . . . .
O2 O 0.6310(9) 1.1578(3) 0.4391(7) 0.067(2) Uani 1 1 d . . . . .
O3 O 0.7756(9) 1.1095(3) 0.5670(6) 0.0598(18) Uani 1 1 d . . . . .
N1 N 0.5011(7) 1.0725(3) 0.1545(5) 0.0287(14) Uani 1 1 d . . . . .
N2 N 0.3271(7) 0.8042(2) 0.0429(6) 0.0295(14) Uani 1 1 d . . . . .
N3 N 1.0221(8) 0.8351(3) -0.1932(6) 0.0314(14) Uani 1 1 d . . . . .
N4 N 0.7249(9) 1.1174(3) 0.4692(6) 0.0381(17) Uani 1 1 d . . . . .
C1 C 0.4584(9) 1.0320(3) 0.2291(7) 0.0309(17) Uani 1 1 d . . . . .
H1A H 0.508861 1.033157 0.303640 0.037 Uiso 1 1 calc R U . . .
C2 C 0.3447(9) 0.9887(3) 0.2032(6) 0.0286(16) Uani 1 1 d . . . . .
H2A H 0.318776 0.960355 0.258576 0.034 Uiso 1 1 calc R U . . .
C3 C 0.2684(8) 0.9868(3) 0.0955(6) 0.0245(15) Uani 1 1 d . . . . .
C4 C 0.3046(8) 1.0309(3) 0.0195(7) 0.0260(15) Uani 1 1 d . . . . .
H4A H 0.252054 1.032198 -0.054345 0.031 Uiso 1 1 calc R U . . .
C5 C 0.4186(9) 1.0724(3) 0.0544(7) 0.0298(17) Uani 1 1 d . . . . .
H5A H 0.440024 1.103251 0.003240 0.036 Uiso 1 1 calc R U . . .
C6 C 0.1552(10) 0.8731(3) 0.1456(8) 0.0327(18) Uani 1 1 d . . . . .
H6A H 0.151609 0.889057 0.223806 0.039 Uiso 1 1 calc R U . . .
H6B H 0.058920 0.846164 0.134989 0.039 Uiso 1 1 calc R U . . .
C7 C 0.3171(8) 0.8397(3) 0.1342(7) 0.0285(16) Uani 1 1 d . . . . .
C8 C 0.4469(11) 0.8460(4) 0.2154(7) 0.0379(19) Uani 1 1 d . . . . .
H8A H 0.437149 0.871999 0.277650 0.045 Uiso 1 1 calc R U . . .
C9 C 0.5917(10) 0.8130(4) 0.2026(8) 0.043(2) Uani 1 1 d . . . . .
H9A H 0.685021 0.816882 0.254863 0.052 Uiso 1 1 calc R U . . .
C10 C 0.5980(9) 0.7748(3) 0.1138(7) 0.0328(17) Uani 1 1 d . . . . .
H10A H 0.693534 0.750483 0.106170 0.039 Uiso 1 1 calc R U . . .
C11 C 0.4648(9) 0.7718(3) 0.0352(7) 0.0290(16) Uani 1 1 d . . . . .
C12 C 0.4632(9) 0.7295(3) -0.0640(7) 0.0340(18) Uani 1 1 d . . . . .
H12A H 0.355508 0.707721 -0.065511 0.041 Uiso 1 1 calc R U . . .
H12B H 0.555862 0.701171 -0.051751 0.041 Uiso 1 1 calc R U . . .
C13 C 0.6953(8) 0.7898(3) -0.1949(7) 0.0262(16) Uani 1 1 d . . . . .
C14 C 0.8192(9) 0.7690(3) -0.1217(7) 0.0351(18) Uani 1 1 d . . . . .
H14A H 0.795442 0.738116 -0.071099 0.042 Uiso 1 1 calc R U . . .
C15 C 0.9787(9) 0.7930(3) -0.1215(7) 0.0342(18) Uani 1 1 d . . . . .
H15A H 1.061468 0.778987 -0.068073 0.041 Uiso 1 1 calc R U . . .
C16 C 0.9016(9) 0.8545(3) -0.2678(7) 0.0319(17) Uani 1 1 d . . . . .
H16A H 0.929505 0.884124 -0.320116 0.038 Uiso 1 1 calc R U . . .
C17 C 0.7396(9) 0.8327(3) -0.2709(7) 0.0336(17) Uani 1 1 d . . . . .
H17A H 0.658418 0.847186 -0.325003 0.040 Uiso 1 1 calc R U . . .
Cl1 Cl 0.3260(4) 1.08698(15) 0.5392(3) 0.0785(9) Uani 1 1 d . . . . .
Cl2 Cl 0.1221(5) 1.0389(2) 0.7141(3) 0.1111(15) Uani 1 1 d . . . . .
C18 C 0.1558(13) 1.0447(5) 0.5650(11) 0.068(3) Uani 1 1 d . . . . .
H18A H 0.173583 1.005539 0.532957 0.082 Uiso 1 1 calc R U . . .
H18B H 0.054278 1.061547 0.526487 0.082 Uiso 1 1 calc R U . . .

loop_
_atom_site_aniso_label
_atom_site_aniso_U_11
_atom_site_aniso_U_22
_atom_site_aniso_U_33
_atom_site_aniso_U_23
_atom_site_aniso_U_13
_atom_site_aniso_U_12
Ag1 0.0194(4) 0.0476(5) 0.0582(5) -0.0007(3) -0.0065(3) -0.0119(2)
S1 0.0148(9) 0.0262(9) 0.0490(12) 0.0021(8) -0.0098(8) -0.0011(7)
S2 0.0144(9) 0.0301(10) 0.0453(11) -0.0050(8) -0.0112(8) -0.0025(7)
O1 0.087(6) 0.076(6) 0.063(5) -0.007(4) -0.004(5) 0.010(5)
O2 0.062(5) 0.042(4) 0.096(6) 0.002(4) -0.032(4) 0.001(3)
O3 0.060(5) 0.074(5) 0.044(4) 0.010(3) -0.012(4) 0.002(4)
N1 0.017(3) 0.028(3) 0.041(4) -0.002(3) -0.008(3) -0.004(2)
N2 0.019(3) 0.020(3) 0.049(4) 0.004(3) -0.004(3) -0.006(2)
N3 0.018(3) 0.034(4) 0.042(4) -0.006(3) -0.008(3) 0.002(3)
N4 0.042(4) 0.031(4) 0.040(4) -0.007(3) -0.017(3) -0.001(3)
C1 0.020(4) 0.029(4) 0.043(5) -0.002(3) -0.008(3) 0.007(3)
C2 0.022(4) 0.029(4) 0.035(4) 0.003(3) -0.003(3) 0.002(3)
C3 0.009(3) 0.024(4) 0.040(4) 0.002(3) -0.005(3) 0.003(2)
C4 0.011(3) 0.026(4) 0.040(4) 0.002(3) -0.006(3) 0.003(3)
C5 0.022(4) 0.024(4) 0.043(5) 0.007(3) -0.002(3) 0.002(3)
C6 0.019(4) 0.027(4) 0.052(5) 0.001(3) -0.002(4) -0.004(3)
C7 0.017(4) 0.022(4) 0.047(5) 0.009(3) -0.001(3) -0.004(3)
C8 0.043(5) 0.030(4) 0.040(5) 0.009(3) -0.013(4) 0.005(4)
C9 0.017(4) 0.064(6) 0.047(5) 0.007(4) -0.013(4) 0.009(4)
C10 0.019(4) 0.036(4) 0.043(5) 0.003(3) -0.010(3) 0.008(3)
C11 0.021(4) 0.019(4) 0.047(5) 0.005(3) 0.000(3) -0.001(3)
C12 0.019(4) 0.028(4) 0.054(5) 0.001(3) -0.009(4) -0.003(3)
C13 0.012(3) 0.025(4) 0.041(4) -0.008(3) -0.008(3) 0.004(3)
C14 0.019(4) 0.034(4) 0.052(5) 0.002(4) -0.005(4) 0.006(3)
C15 0.019(4) 0.040(5) 0.043(5) -0.004(4) -0.008(3) 0.001(3)
C16 0.018(4) 0.028(4) 0.049(5) 0.002(3) -0.005(3) 0.001(3)
C17 0.019(4) 0.037(4) 0.044(5) -0.004(4) -0.010(3) 0.004(3)
Cl1 0.0591(18) 0.093(2) 0.083(2) 0.0005(17) -0.0094(16) -0.0100(15)
Cl2 0.075(2) 0.187(4) 0.072(2) 0.019(2) 0.0105(19) 0.056(3)
C18 0.038(6) 0.070(7) 0.096(9) -0.003(6) -0.023(6) 0.012(5)

loop_
_atom_type_symbol
_atom_type_description
_atom_type_scat_dispersion_real
_atom_type_scat_dispersion_imag
_atom_type_scat_source
C C 0.0033 0.0016 'International Tables Vol C Tables 4.2.6.8 and 6.1.1.4'
H H 0.0000 0.0000 'International Tables Vol C Tables 4.2.6.8 and 6.1.1.4'
N N 0.0061 0.0033 'International Tables Vol C Tables 4.2.6.8 and 6.1.1.4'
O O 0.0106 0.0060 'International Tables Vol C Tables 4.2.6.8 and 6.1.1.4'
S S 0.1246 0.1234 'International Tables Vol C Tables 4.2.6.8 and 6.1.1.4'
Ag Ag -0.8971 1.1015 'International Tables Vol C Tables 4.2.6.8 and 6.1.1.4'
Cl Cl 0.1484 0.1585 'International Tables Vol C Tables 4.2.6.8 and 6.1.1.4'

loop_
_geom_angle_atom_site_label_1
_geom_angle_atom_site_label_2
_geom_angle_atom_site_label_3
_geom_angle
_geom_angle_site_symmetry_1
_geom_angle_site_symmetry_3
_geom_angle_publ_flag
N3 Ag1 N1 159.1(2) 3_775 . ?
N3 Ag1 S2 104.06(17) 3_775 3_675 ?
N1 Ag1 S2 95.37(16) . 3_675 ?
C3 S1 C6 104.7(4) . . ?
C13 S2 C12 103.9(4) . . ?
C13 S2 Ag1 104.4(2) . 3_675 ?
C12 S2 Ag1 104.4(3) . 3_675 ?
C5 N1 C1 116.9(6) . . ?
C5 N1 Ag1 120.9(5) . . ?
C1 N1 Ag1 121.9(5) . . ?
C11 N2 C7 117.6(6) . . ?
C15 N3 C16 117.2(6) . . ?
C15 N3 Ag1 119.5(5) . 3_775 ?
C16 N3 Ag1 123.3(5) . 3_775 ?
O3 N4 O2 124.0(8) . . ?
O3 N4 O1 117.6(8) . . ?
O2 N4 O1 118.3(8) . . ?
N1 C1 C2 122.9(7) . . ?
C1 C2 C3 119.4(7) . . ?
C2 C3 C4 118.0(6) . . ?
C2 C3 S1 126.0(6) . . ?
C4 C3 S1 116.0(5) . . ?
C5 C4 C3 117.9(7) . . ?
N1 C5 C4 124.6(7) . . ?
C7 C6 S1 113.7(6) . . ?
N2 C7 C8 123.1(7) . . ?
N2 C7 C6 116.9(7) . . ?
C8 C7 C6 120.0(7) . . ?
C7 C8 C9 117.7(8) . . ?
C10 C9 C8 119.1(8) . . ?
C9 C10 C11 119.7(7) . . ?
N2 C11 C10 122.6(7) . . ?
N2 C11 C12 115.3(7) . . ?
C10 C11 C12 122.1(6) . . ?
C11 C12 S2 113.2(5) . . ?
C14 C13 C17 117.5(7) . . ?
C14 C13 S2 124.2(6) . . ?
C17 C13 S2 118.3(5) . . ?
C13 C14 C15 119.9(7) . . ?
N3 C15 C14 123.1(7) . . ?
N3 C16 C17 122.4(7) . . ?
C16 C17 C13 119.9(7) . . ?
Cl1 C18 Cl2 111.3(7) . . ?

loop_
_geom_bond_atom_site_label_1
_geom_bond_atom_site_label_2
_geom_bond_distance
_geom_bond_site_symmetry_2
_geom_bond_publ_flag
Ag1 N3 2.205(6) 3_775 ?
Ag1 N1 2.220(6) . ?
Ag1 S2 2.886(2) 3_675 ?
S1 C3 1.759(7) . ?
S1 C6 1.825(8) . ?
S2 C13 1.754(7) . ?
S2 C12 1.808(9) . ?
O1 N4 1.267(10) . ?
O2 N4 1.238(10) . ?
O3 N4 1.217(9) . ?
N1 C5 1.326(10) . ?
N1 C1 1.331(10) . ?
N2 C11 1.329(9) . ?
N2 C7 1.352(10) . ?
N3 C15 1.337(10) . ?
N3 C16 1.351(10) . ?
C1 C2 1.373(10) . ?
C2 C3 1.384(11) . ?
C3 C4 1.389(10) . ?
C4 C5 1.370(10) . ?
C6 C7 1.507(10) . ?
C7 C8 1.388(11) . ?
C8 C9 1.391(12) . ?
C9 C10 1.366(12) . ?
C10 C11 1.381(11) . ?
C11 C12 1.520(11) . ?
C13 C14 1.372(10) . ?
C13 C17 1.385(11) . ?
C14 C15 1.381(11) . ?
C16 C17 1.379(11) . ?
Cl1 C18 1.701(12) . ?
Cl2 C18 1.783(13) . ?
